data_7104295
loop_
_publ_author_name
'Chen, Ming-Chou'
'Chiang, Yen-Ju'
'Kim, Choongik'
'Guo, Yue-Jhih'
'Chen, Sheng-Yu'
'Liang, You-Jhih'
'Huang, Yu-Wen'
'Hu, Tarng-Shiang'
'Lee, Gene-Hsiang'
'Facchetti, Antonio'
'Marks, Tobin J'

_publ_section_title
;
 One-pot [1+1+1] synthesis of dithieno[2,3-b:3',2'-d]thiophene (DTT)
 and their functionalized derivatives for organic thin-film
 transistors.
;
_journal_issue 14
_journal_name_full 'Chemical communications (Cambridge, England)'
_journal_page_first 1846
_journal_page_last 1848
_journal_paper_doi 10.1039/b820621j
_journal_volume 34
_journal_year 2009
_chemical_formula_sum 'C22 H12 O2 S3'
_chemical_formula_weight 404.50
_chemical_name_systematic
;
?
;
_space_group_IT_number 62
_symmetry_cell_setting orthorhombic
_symmetry_space_group_name_Hall '-P 2ac 2n'
_symmetry_space_group_name_H-M 'P n m a'
_atom_sites_solution_hydrogens geom
_atom_sites_solution_primary direct
_atom_sites_solution_secondary difmap
_audit_creation_method SHELXL-97
_cell_angle_alpha 90.00
_cell_angle_beta 90.00
_cell_angle_gamma 90.00
_cell_formula_units_Z 4
_cell_length_a 11.6446(5)
_cell_length_b 38.2970(17)
_cell_length_c 3.8808(2)
_cell_measurement_reflns_used total
_cell_measurement_temperature 150(2)
_cell_measurement_theta_max 27.50
_cell_measurement_theta_min 1.00
_cell_volume 1730.66(14)
_computing_cell_refinement DENZO-SMN
_computing_data_collection 'NONIUS COLLECT'
_computing_data_reduction DENZO-SMN
_computing_molecular_graphics 'Bruker SHELXTL'
_computing_publication_material 'Bruker SHELXTL'
_computing_structure_refinement 'SHELXL-97 (Sheldrick, 1997)'
_computing_structure_solution 'SHELXS-97 (Sheldrick, 1990)'
_diffrn_ambient_temperature 150(2)
_diffrn_measured_fraction_theta_full 0.989
_diffrn_measured_fraction_theta_max 0.989
_diffrn_measurement_device_type 'NONIUS KappaCCD'
_diffrn_measurement_method '\w scans'
_diffrn_radiation_monochromator graphite
_diffrn_radiation_source 'fine-focus sealed tube'
_diffrn_radiation_type MoK\a
_diffrn_radiation_wavelength 0.71073
_diffrn_reflns_av_R_equivalents 0.0771
_diffrn_reflns_av_sigmaI/netI 0.0645
_diffrn_reflns_limit_h_max 15
_diffrn_reflns_limit_h_min -11
_diffrn_reflns_limit_k_max 49
_diffrn_reflns_limit_k_min -46
_diffrn_reflns_limit_l_max 5
_diffrn_reflns_limit_l_min -5
_diffrn_reflns_number 8272
_diffrn_reflns_theta_full 27.50
_diffrn_reflns_theta_max 27.50
_diffrn_reflns_theta_min 1.06
_exptl_absorpt_coefficient_mu 0.444
_exptl_absorpt_correction_T_max 0.9956
_exptl_absorpt_correction_T_min 0.8783
_exptl_absorpt_correction_type multi-scan
_exptl_crystal_colour yellow
_exptl_crystal_density_diffrn 1.552
_exptl_crystal_density_meas ?
_exptl_crystal_density_method 'not measured'
_exptl_crystal_description plate
_exptl_crystal_F_000 832
_exptl_crystal_size_max 0.30
_exptl_crystal_size_mid 0.15
_exptl_crystal_size_min 0.01
_refine_diff_density_max 0.497
_refine_diff_density_min -0.538
_refine_diff_density_rms 0.152
_refine_ls_extinction_coef 0.037(3)
_refine_ls_extinction_expression Fc^*^=kFc[1+0.001xFc^2^\l^3^/sin(2\q)]^-1/4^
_refine_ls_extinction_method SHELXL
_refine_ls_goodness_of_fit_ref 1.098
_refine_ls_hydrogen_treatment constr
_refine_ls_matrix_type full
_refine_ls_number_parameters 125
_refine_ls_number_reflns 1976
_refine_ls_number_restraints 0
_refine_ls_restrained_S_all 1.098
_refine_ls_R_factor_all 0.0817
_refine_ls_R_factor_gt 0.0460
_refine_ls_shift/su_max 0.000
_refine_ls_shift/su_mean 0.000
_refine_ls_structure_factor_coef Fsqd
_refine_ls_weighting_details 'calc w=1/[\s^2^(Fo^2^)+(0.0699P)^2^+0.0000P] where P=(Fo^2^+2Fc^2^)/3'
_refine_ls_weighting_scheme calc
_refine_ls_wR_factor_gt 0.1052
_refine_ls_wR_factor_ref 0.1353
_reflns_number_gt 1372
_reflns_number_total 1976
_reflns_threshold_expression >2sigma(I)
_cod_data_source_file b820621j.txt
_cod_data_source_block ic12547
_cod_depositor_comments
;
The following automatic conversions were performed:
'_symmetry_cell_setting' value 'Orthorhombic' changed to 'orthorhombic'
according to '/home/saulius/struct/CIF-dictionaries/cif_core.dic'
dictionary named 'cif_core.dic' version 2.4.1 from 2010-06-29.

Automatic conversion script
Id: cif_fix_enum 1527 2010-12-29 10:47:43Z saulius 

The following automatic conversions were performed:

'_exptl_crystal_density_meas' value 'not_measured' was changed to '?'
- the value is perceived as not measured.

Automatic conversion script
Id: cif_fix_values 3008 2015-01-20 13:52:24Z robertas 
;
_cod_original_sg_symbol_H-M Pnma
_cod_database_code 7104295

loop_
_symmetry_equiv_pos_as_xyz
'x, y, z'
'-x+1/2, -y, z+1/2'
'-x, y+1/2, -z'
'x+1/2, -y+1/2, -z+1/2'
'-x, -y, -z'
'x-1/2, y, -z-1/2'
'x, -y-1/2, z'
'-x-1/2, y-1/2, z-1/2'

loop_
_atom_site_label
_atom_site_type_symbol
_atom_site_fract_x
_atom_site_fract_y
_atom_site_fract_z
_atom_site_U_iso_or_equiv
_atom_site_adp_type
_atom_site_occupancy
_atom_site_symmetry_multiplicity
_atom_site_calc_flag
_atom_site_refinement_flags
_atom_site_disorder_assembly
_atom_site_disorder_group
S1 S 0.24056(8) 0.2500 0.3123(3) 0.0262(3) Uani 1 2 d S . .
S2 S -0.06236(6) 0.199341(17) 0.61079(18) 0.0264(3) Uani 1 1 d . . .
O1 O -0.11638(16) 0.12842(5) 0.4505(6) 0.0394(6) Uani 1 1 d . . .
C1 C 0.0372(2) 0.23134(7) 0.5312(6) 0.0237(6) Uani 1 1 d . . .
C2 C 0.1410(2) 0.21769(6) 0.4164(6) 0.0234(6) Uani 1 1 d . . .
C3 C 0.1407(2) 0.18087(6) 0.3934(6) 0.0250(6) Uani 1 1 d . . .
H3 H 0.2045 0.1672 0.3212 0.030 Uiso 1 1 calc R . .
C4 C 0.0361(2) 0.16740(6) 0.4893(7) 0.0256(6) Uani 1 1 d . . .
C5 C -0.0111(2) 0.13177(7) 0.4693(7) 0.0270(6) Uani 1 1 d . . .
C6 C 0.0644(2) 0.10051(7) 0.4741(7) 0.0263(6) Uani 1 1 d . . .
C7 C 0.1726(2) 0.10075(7) 0.6261(7) 0.0269(6) Uani 1 1 d . . .
H7 H 0.2023 0.1218 0.7212 0.032 Uiso 1 1 calc R . .
C8 C 0.2368(3) 0.07049(7) 0.6387(7) 0.0314(7) Uani 1 1 d . . .
H8 H 0.3103 0.0706 0.7449 0.038 Uiso 1 1 calc R . .
C9 C 0.1943(3) 0.03994(7) 0.4968(7) 0.0351(7) Uani 1 1 d . . .
H9 H 0.2392 0.0192 0.5032 0.042 Uiso 1 1 calc R . .
C10 C 0.0862(3) 0.03944(7) 0.3452(7) 0.0344(7) Uani 1 1 d . . .
H10 H 0.0572 0.0184 0.2489 0.041 Uiso 1 1 calc R . .
C11 C 0.0215(3) 0.06937(7) 0.3346(7) 0.0305(7) Uani 1 1 d . . .
H11 H -0.0526 0.0690 0.2325 0.037 Uiso 1 1 calc R . .

loop_
_atom_site_aniso_label
_atom_site_aniso_U_11
_atom_site_aniso_U_22
_atom_site_aniso_U_33
_atom_site_aniso_U_23
_atom_site_aniso_U_13
_atom_site_aniso_U_12
S1 0.0224(5) 0.0248(5) 0.0313(6) 0.000 0.0038(4) 0.000
S2 0.0222(4) 0.0275(4) 0.0294(4) 0.0015(3) 0.0021(3) -0.0004(3)
O1 0.0226(11) 0.0349(11) 0.0607(15) 0.0000(10) 0.0014(10) -0.0038(9)
C1 0.0220(14) 0.0288(14) 0.0204(13) 0.0013(11) 0.0018(11) -0.0003(11)
C2 0.0229(15) 0.0269(14) 0.0203(14) 0.0020(11) 0.0023(11) -0.0030(11)
C3 0.0240(14) 0.0274(14) 0.0237(14) 0.0007(11) 0.0007(12) 0.0022(12)
C4 0.0259(15) 0.0274(14) 0.0236(14) 0.0014(11) -0.0016(12) 0.0009(11)
C5 0.0263(15) 0.0289(15) 0.0256(14) 0.0015(11) 0.0008(12) -0.0034(12)
C6 0.0280(16) 0.0278(14) 0.0230(14) 0.0026(11) 0.0042(12) -0.0039(12)
C7 0.0280(15) 0.0287(15) 0.0241(15) 0.0013(12) 0.0020(12) -0.0037(12)
C8 0.0314(16) 0.0356(16) 0.0274(15) 0.0040(12) 0.0019(13) 0.0015(13)
C9 0.0421(19) 0.0317(17) 0.0316(16) 0.0039(13) 0.0075(15) 0.0084(14)
C10 0.0467(19) 0.0264(15) 0.0303(16) -0.0008(12) 0.0059(14) -0.0063(13)
C11 0.0299(16) 0.0343(15) 0.0273(15) 0.0007(12) 0.0004(13) -0.0068(13)

loop_
_atom_type_symbol
_atom_type_description
_atom_type_scat_dispersion_real
_atom_type_scat_dispersion_imag
_atom_type_scat_source
C C 0.0033 0.0016 'International Tables Vol C Tables 4.2.6.8 and 6.1.1.4'
H H 0.0000 0.0000 'International Tables Vol C Tables 4.2.6.8 and 6.1.1.4'
O O 0.0106 0.0060 'International Tables Vol C Tables 4.2.6.8 and 6.1.1.4'
S S 0.1246 0.1234 'International Tables Vol C Tables 4.2.6.8 and 6.1.1.4'

loop_
_geom_angle_atom_site_label_1
_geom_angle_atom_site_label_2
_geom_angle_atom_site_label_3
_geom_angle
_geom_angle_site_symmetry_1
_geom_angle_site_symmetry_3
_geom_angle_publ_flag
C2 S1 C2 90.46(17) . 7_565 ?
C1 S2 C4 90.46(13) . . ?
C2 C1 C1 112.09(15) . 7_565 ?
C2 C1 S2 112.14(19) . . ?
C1 C1 S2 135.60(9) 7_565 . ?
C1 C2 C3 113.2(2) . . ?
C1 C2 S1 112.68(19) . . ?
C3 C2 S1 134.1(2) . . ?
C4 C3 C2 111.1(2) . . ?
C3 C4 C5 131.6(2) . . ?
C3 C4 S2 113.17(19) . . ?
C5 C4 S2 114.78(19) . . ?
O1 C5 C4 118.0(2) . . ?
O1 C5 C6 120.3(2) . . ?
C4 C5 C6 121.6(2) . . ?
C7 C6 C11 119.5(3) . . ?
C7 C6 C5 122.4(2) . . ?
C11 C6 C5 118.0(2) . . ?
C8 C7 C6 120.0(2) . . ?
C7 C8 C9 120.1(3) . . ?
C8 C9 C10 120.3(3) . . ?
C11 C10 C9 119.9(3) . . ?
C10 C11 C6 120.2(3) . . ?

loop_
_geom_bond_atom_site_label_1
_geom_bond_atom_site_label_2
_geom_bond_distance
_geom_bond_site_symmetry_2
_geom_bond_publ_flag
S1 C2 1.743(2) . ?
S1 C2 1.743(2) 7_565 ?
S2 C1 1.715(2) . ?
S2 C4 1.741(3) . ?
O1 C5 1.234(3) . ?
C1 C2 1.390(3) . ?
C1 C1 1.429(5) 7_565 ?
C2 C3 1.413(3) . ?
C3 C4 1.375(3) . ?
C4 C5 1.474(3) . ?
C5 C6 1.486(4) . ?
C6 C7 1.391(4) . ?
C6 C11 1.402(4) . ?
C7 C8 1.380(4) . ?
C8 C9 1.385(4) . ?
C9 C10 1.389(4) . ?
C10 C11 1.372(4) . ?
